data_4328661
loop_
_publ_author_name
'Philip J. Bailey'
'Nicola L. Bell'
'Gary S. Nichol'
'Simon Parsons'
'Fraser White'

_publ_contact_author_email fraser.white@ed.ac.uk
_publ_contact_author_name 'Fraser J. White'
_publ_section_title
;
 Insertion and Substitution Chemistry at the Boron Fourth Position in
 Charge-Neutral Zwitterionic Tripodal Tris(methimazolyl)borate Ligands
;
_journal_name_full 'Inorganic Chemistry'
_journal_page_first 3677
_journal_page_last 3689
_journal_paper_doi 10.1021/ic202618p
_journal_volume 51
_journal_year 2012
_chemical_compound_source 'Nicola L Bell'
_chemical_formula_moiety 'C23 H29 B N7 Ru S4, C24 H20 B, 2(Et2O), 2(MeOH)'
_chemical_formula_sum 'C56.5 H75 B2 N7 O3.5 Ru S4'
_chemical_formula_weight 1159.16
_chemical_name_systematic
; 
 ? 
;
_space_group_IT_number 15
_symmetry_cell_setting monoclinic
_symmetry_space_group_name_Hall '-I 2ya'
_symmetry_space_group_name_H-M 'I 1 2/a 1'
_atom_sites_solution_hydrogens geom
_atom_sites_solution_primary direct
_atom_sites_solution_secondary difmap
_audit_creation_method SHELXL-97
_cell_angle_alpha 90.00
_cell_angle_beta 105.7680(10)
_cell_angle_gamma 90.00
_cell_formula_units_Z 8
_cell_length_a 16.1020(4)
_cell_length_b 25.7120(7)
_cell_length_c 27.9161(9)
_cell_measurement_reflns_used 9812
_cell_measurement_temperature 100(2)
_cell_measurement_theta_max 26.8495
_cell_measurement_theta_min 2.3135
_cell_volume 11122.8(5)
_computing_cell_refinement Saint
_computing_data_reduction Saint
_computing_molecular_graphics Shelxp
_computing_publication_material 'Platon, encifer'
_computing_structure_refinement 'SHELXL-97 (Sheldrick, 2008)'
_computing_structure_solution 'Shelxs Sheldrick'
_diffrn_ambient_temperature 100(2)
_diffrn_measured_fraction_theta_full 0.996
_diffrn_measured_fraction_theta_max 0.996
_diffrn_measurement_device_type 'Bruker Apex II CCD on D8'
_diffrn_measurement_method 'Phi and Omega scans'
_diffrn_radiation_monochromator graphite
_diffrn_radiation_source 'fine-focus sealed tube'
_diffrn_radiation_type MoK\a
_diffrn_radiation_wavelength 0.71073
_diffrn_reflns_av_R_equivalents 0.0644
_diffrn_reflns_av_sigmaI/netI 0.0571
_diffrn_reflns_limit_h_max 19
_diffrn_reflns_limit_h_min -20
_diffrn_reflns_limit_k_max 32
_diffrn_reflns_limit_k_min -32
_diffrn_reflns_limit_l_max 35
_diffrn_reflns_limit_l_min -35
_diffrn_reflns_number 79158
_diffrn_reflns_theta_full 27.15
_diffrn_reflns_theta_max 27.15
_diffrn_reflns_theta_min 1.10
_exptl_absorpt_coefficient_mu 0.484
_exptl_absorpt_correction_T_max 0.7455
_exptl_absorpt_correction_T_min 0.657
_exptl_absorpt_correction_type multi-scan
_exptl_absorpt_process_details 'SADABS 2007/2'
_exptl_crystal_colour orange
_exptl_crystal_density_diffrn 1.384
_exptl_crystal_description block
_exptl_crystal_F_000 4872
_exptl_crystal_recrystallization_method 'slow diffusion of Et2O into CDCl3 solution'
_exptl_crystal_size_max 0.38
_exptl_crystal_size_mid 0.08
_exptl_crystal_size_min 0.08
_refine_diff_density_max 0.892
_refine_diff_density_min -0.853
_refine_diff_density_rms 0.073
_refine_ls_extinction_method none
_refine_ls_goodness_of_fit_ref 1.089
_refine_ls_hydrogen_treatment constr
_refine_ls_matrix_type full
_refine_ls_number_parameters 556
_refine_ls_number_reflns 12310
_refine_ls_number_restraints 84
_refine_ls_restrained_S_all 1.092
_refine_ls_R_factor_all 0.0623
_refine_ls_R_factor_gt 0.0420
_refine_ls_shift/su_max 0.001
_refine_ls_shift/su_mean 0.000
_refine_ls_structure_factor_coef Fsqd
_refine_ls_weighting_details 'calc w=1/[\s^2^(Fo^2^)+(0.0411P)^2^+0.9475P] where P=(Fo^2^+2Fc^2^)/3'
_refine_ls_weighting_scheme calc
_refine_ls_wR_factor_gt 0.0908
_refine_ls_wR_factor_ref 0.0959
_reflns_number_gt 9154
_reflns_number_total 12310
_reflns_threshold_expression >2sigma(I)
_cod_data_source_file ic202618p_si_002_2.cif
_cod_data_source_block pb0011
_cod_original_sg_symbol_H-M 'I 2/a'
_cod_original_formula_sum 'C56.50 H75 B2 N7 O3.50 Ru S4'
_cod_database_code 4328661

loop_
_symmetry_equiv_pos_as_xyz
'x, y, z'
'-x+1/2, y, -z'
'x+1/2, y+1/2, z+1/2'
'-x+1, y+1/2, -z+1/2'
'-x, -y, -z'
'x-1/2, -y, z'
'-x+1/2, -y+1/2, -z+1/2'
'x, -y+1/2, z+1/2'

loop_
_atom_site_label
_atom_site_type_symbol
_atom_site_fract_x
_atom_site_fract_y
_atom_site_fract_z
_atom_site_U_iso_or_equiv
_atom_site_adp_type
_atom_site_occupancy
_atom_site_symmetry_multiplicity
_atom_site_calc_flag
_atom_site_refinement_flags
Ru1 Ru 0.974950(12) 0.140726(7) 0.145784(8) 0.01934(7) Uani 1 1 d .
N1A N 1.00944(12) 0.25548(8) 0.05672(8) 0.0240(5) Uani 1 1 d .
B1A B 1.04895(17) 0.28607(11) 0.10508(12) 0.0248(7) Uani 1 1 d .
C2A C 0.94423(15) 0.22038(10) 0.04594(9) 0.0237(6) Uani 1 1 d .
S3A S 0.88222(4) 0.19659(2) 0.08294(2) 0.02366(15) Uani 1 1 d .
N4A N 0.93622(13) 0.20323(8) -0.00070(8) 0.0276(5) Uani 1 1 d .
C5A C 0.86994(17) 0.16691(11) -0.02820(10) 0.0350(7) Uani 1 1 d .
H5AA H 0.8655 0.1375 -0.0066 0.052 Uiso 1 1 calc R
H5AB H 0.8859 0.1541 -0.0576 0.052 Uiso 1 1 calc R
H5AC H 0.8142 0.1849 -0.0387 0.052 Uiso 1 1 calc R
C6A C 0.99920(17) 0.22582(11) -0.01896(10) 0.0335(7) Uani 1 1 d .
H6AA H 1.0089 0.2197 -0.0506 0.040 Uiso 1 1 calc R
C7A C 1.04372(16) 0.25781(11) 0.01617(10) 0.0307(6) Uani 1 1 d .
H7AA H 1.0911 0.2788 0.0139 0.037 Uiso 1 1 calc R
N8A N 0.98199(12) 0.29524(8) 0.13426(8) 0.0229(5) Uani 1 1 d .
C9A C 0.96388(15) 0.26568(9) 0.17016(9) 0.0220(5) Uani 1 1 d .
S10A S 1.02104(4) 0.21351(2) 0.20171(2) 0.02216(14) Uani 1 1 d .
N11A N 0.88912(12) 0.28205(8) 0.17740(8) 0.0237(5) Uani 1 1 d .
C12A C 0.84337(16) 0.25565(10) 0.20874(10) 0.0289(6) Uani 1 1 d .
H12A H 0.8762 0.2590 0.2437 0.043 Uiso 1 1 calc R
H12B H 0.8368 0.2188 0.1997 0.043 Uiso 1 1 calc R
H12C H 0.7863 0.2714 0.2039 0.043 Uiso 1 1 calc R
C13A C 0.85812(16) 0.32296(10) 0.14528(10) 0.0281(6) Uani 1 1 d .
H13A H 0.8064 0.3418 0.1426 0.034 Uiso 1 1 calc R
C14A C 0.91473(16) 0.33099(10) 0.11858(10) 0.0277(6) Uani 1 1 d .
H14A H 0.9099 0.3565 0.0934 0.033 Uiso 1 1 calc R
N15A N 1.13191(12) 0.25891(8) 0.13592(8) 0.0252(5) Uani 1 1 d .
C16A C 1.15190(15) 0.20761(10) 0.13959(10) 0.0262(6) Uani 1 1 d .
S17A S 1.09439(4) 0.15483(2) 0.10951(3) 0.02708(16) Uani 1 1 d .
N18A N 1.23010(13) 0.20282(9) 0.17281(9) 0.0334(6) Uani 1 1 d .
C19A C 1.27615(17) 0.15379(11) 0.18745(13) 0.0480(9) Uani 1 1 d .
H19A H 1.2344 0.1258 0.1864 0.072 Uiso 1 1 calc R
H19B H 1.3141 0.1570 0.2213 0.072 Uiso 1 1 calc R
H19C H 1.3108 0.1458 0.1644 0.072 Uiso 1 1 calc R
C20A C 1.25922(16) 0.25112(11) 0.19122(11) 0.0385(7) Uani 1 1 d .
H20A H 1.3121 0.2587 0.2153 0.046 Uiso 1 1 calc R
C21A C 1.19844(16) 0.28550(11) 0.16860(10) 0.0339(7) Uani 1 1 d .
H21A H 1.2007 0.3220 0.1741 0.041 Uiso 1 1 calc R
N22A N 1.07570(13) 0.33898(9) 0.09031(8) 0.0308(5) Uani 1 1 d .
C23A C 1.10488(18) 0.37975(11) 0.08825(10) 0.0322(6) Uani 1 1 d .
S24A S 1.14786(7) 0.43547(3) 0.08661(4) 0.0640(3) Uani 1 1 d .
C1B C 0.84663(19) 0.05904(11) 0.06118(10) 0.0369(7) Uani 1 1 d .
H1BA H 0.8174 0.0255 0.0603 0.055 Uiso 1 1 calc R
H1BB H 0.8854 0.0576 0.0396 0.055 Uiso 1 1 calc R
H1BC H 0.8035 0.0864 0.0495 0.055 Uiso 1 1 calc R
C2B C 0.89771(16) 0.07060(9) 0.11333(10) 0.0261(6) Uani 1 1 d .
C3B C 0.98548(17) 0.05754(9) 0.13054(11) 0.0298(6) Uani 1 1 d .
H3BA H 1.0172 0.0466 0.1060 0.036 Uiso 1 1 calc R
C4B C 1.03325(16) 0.06776(9) 0.18089(10) 0.0257(6) Uani 1 1 d .
H4BA H 1.0975 0.0642 0.1902 0.031 Uiso 1 1 calc R
C5B C 0.99550(15) 0.09203(9) 0.21398(10) 0.0224(6) Uani 1 1 d .
C6B C 0.90583(15) 0.10621(9) 0.19618(9) 0.0219(5) Uani 1 1 d .
H6BA H 0.8803 0.1297 0.2169 0.026 Uiso 1 1 calc R
C7B C 0.85926(16) 0.09610(9) 0.14715(9) 0.0239(6) Uani 1 1 d .
H7BA H 0.8013 0.1126 0.1339 0.029 Uiso 1 1 calc R
C51B C 1.04189(16) 0.10349(10) 0.26803(10) 0.0281(6) Uani 1 1 d .
H51A H 1.0188 0.1371 0.2770 0.034 Uiso 1 1 calc R
C52B C 1.13938(17) 0.10951(12) 0.27798(11) 0.0407(7) Uani 1 1 d .
H52A H 1.1519 0.1366 0.2563 0.061 Uiso 1 1 calc R
H52B H 1.1644 0.0765 0.2712 0.061 Uiso 1 1 calc R
H52C H 1.1645 0.1193 0.3128 0.061 Uiso 1 1 calc R
C53B C 1.01894(17) 0.06101(10) 0.30092(10) 0.0312(6) Uani 1 1 d .
H53A H 1.0440 0.0698 0.3360 0.047 Uiso 1 1 calc R
H53B H 1.0421 0.0276 0.2937 0.047 Uiso 1 1 calc R
H53C H 0.9561 0.0585 0.2941 0.047 Uiso 1 1 calc R
C1T C 0.56477(15) 0.16812(10) 0.17776(9) 0.0244(6) Uani 1 1 d .
B1T B 0.57641(18) 0.10651(11) 0.19481(11) 0.0245(7) Uani 1 1 d .
C2T C 0.49688(16) 0.19939(10) 0.18212(11) 0.0331(7) Uani 1 1 d .
H2TA H 0.4554 0.1851 0.1969 0.040 Uiso 1 1 calc R
C3T C 0.48672(17) 0.25097(11) 0.16570(11) 0.0363(7) Uani 1 1 d .
H3TA H 0.4387 0.2706 0.1691 0.044 Uiso 1 1 calc R
C4T C 0.54579(17) 0.27331(11) 0.14478(10) 0.0339(7) Uani 1 1 d .
H4TA H 0.5393 0.3084 0.1338 0.041 Uiso 1 1 calc R
C5T C 0.61556(17) 0.24373(11) 0.13993(10) 0.0318(7) Uani 1 1 d .
H5TA H 0.6576 0.2587 0.1260 0.038 Uiso 1 1 calc R
C6T C 0.62332(16) 0.19235(10) 0.15555(9) 0.0250(6) Uani 1 1 d .
H6TA H 0.6704 0.1726 0.1511 0.030 Uiso 1 1 calc R
C7T C 0.49333(15) 0.08640(10) 0.21362(10) 0.0249(6) Uani 1 1 d U
C8T C 0.43097(15) 0.05193(10) 0.18764(12) 0.0326(7) Uani 1 1 d U
H8TA H 0.4322 0.0409 0.1554 0.039 Uiso 1 1 calc R
C9T C 0.36648(18) 0.03313(11) 0.20783(16) 0.0549(10) Uani 1 1 d U
H9TA H 0.3251 0.0094 0.1891 0.066 Uiso 1 1 calc R
C10T C 0.3615(2) 0.04801(12) 0.25358(16) 0.0583(11) Uani 1 1 d U
H10A H 0.3176 0.0345 0.2670 0.070 Uiso 1 1 calc R
C11T C 0.42101(19) 0.08302(13) 0.28038(13) 0.0502(9) Uani 1 1 d U
H11A H 0.4182 0.0942 0.3123 0.060 Uiso 1 1 calc R
C12T C 0.48498(16) 0.10174(12) 0.26035(10) 0.0374(7) Uani 1 1 d U
H12D H 0.5251 0.1261 0.2791 0.045 Uiso 1 1 calc R
C13T C 0.58542(19) 0.07353(11) 0.14626(11) 0.0350(7) Uani 1 1 d U
C14T C 0.6522(2) 0.03775(12) 0.14778(14) 0.0523(9) Uani 1 1 d U
H14B H 0.6944 0.0319 0.1785 0.063 Uiso 1 1 calc R
C15T C 0.6586(3) 0.01069(16) 0.10597(18) 0.0796(14) Uani 1 1 d U
H15A H 0.7042 -0.0135 0.1088 0.095 Uiso 1 1 calc R
C16T C 0.6018(4) 0.01803(17) 0.06177(17) 0.0915(17) Uani 1 1 d U
H16A H 0.6073 -0.0007 0.0334 0.110 Uiso 1 1 calc R
C17T C 0.5354(4) 0.05289(16) 0.05753(13) 0.0889(16) Uani 1 1 d U
H17A H 0.4947 0.0584 0.0262 0.107 Uiso 1 1 calc R
C18T C 0.5279(3) 0.08041(12) 0.09995(12) 0.0620(11) Uani 1 1 d U
H18A H 0.4819 0.1044 0.0965 0.074 Uiso 1 1 calc R
C19T C 0.66221(15) 0.09776(10) 0.24177(10) 0.0251(6) Uani 1 1 d .
C20T C 0.66864(17) 0.05271(10) 0.27185(11) 0.0339(7) Uani 1 1 d .
H20B H 0.6234 0.0278 0.2633 0.041 Uiso 1 1 calc R
C21T C 0.73743(18) 0.04324(11) 0.31293(11) 0.0385(7) Uani 1 1 d .
H21B H 0.7377 0.0128 0.3323 0.046 Uiso 1 1 calc R
C22T C 0.80541(17) 0.07750(11) 0.32601(10) 0.0344(7) Uani 1 1 d .
H22A H 0.8529 0.0711 0.3542 0.041 Uiso 1 1 calc R
C23T C 0.80293(16) 0.12157(10) 0.29710(10) 0.0280(6) Uani 1 1 d .
H23A H 0.8495 0.1456 0.3054 0.034 Uiso 1 1 calc R
C24T C 0.73306(15) 0.13104(9) 0.25602(9) 0.0228(6) Uani 1 1 d .
H24A H 0.7337 0.1615 0.2369 0.027 Uiso 1 1 calc R

loop_
_atom_site_aniso_label
_atom_site_aniso_U_11
_atom_site_aniso_U_22
_atom_site_aniso_U_33
_atom_site_aniso_U_23
_atom_site_aniso_U_13
_atom_site_aniso_U_12
Ru1 0.01670(10) 0.01627(11) 0.02815(12) -0.00073(9) 0.01137(8) -0.00067(8)
N1A 0.0193(10) 0.0249(12) 0.0282(12) 0.0058(9) 0.0074(9) 0.0005(9)
B1A 0.0183(14) 0.0223(16) 0.0324(17) 0.0077(13) 0.0042(13) -0.0006(12)
C2A 0.0202(13) 0.0244(14) 0.0262(15) 0.0040(11) 0.0058(11) 0.0057(10)
S3A 0.0168(3) 0.0263(4) 0.0287(4) -0.0014(3) 0.0075(3) -0.0011(3)
N4A 0.0242(11) 0.0323(13) 0.0260(13) 0.0041(10) 0.0063(10) -0.0015(10)
C5A 0.0371(16) 0.0391(17) 0.0273(16) -0.0032(13) 0.0064(13) -0.0078(13)
C6A 0.0280(14) 0.0499(19) 0.0244(15) 0.0109(13) 0.0101(13) 0.0004(13)
C7A 0.0236(14) 0.0383(17) 0.0307(16) 0.0128(13) 0.0084(12) -0.0023(12)
N8A 0.0192(10) 0.0186(11) 0.0280(12) 0.0032(9) 0.0014(9) 0.0026(8)
C9A 0.0217(12) 0.0150(13) 0.0264(14) -0.0010(11) 0.0018(11) 0.0001(10)
S10A 0.0197(3) 0.0168(3) 0.0289(4) 0.0020(3) 0.0048(3) 0.0010(2)
N11A 0.0180(10) 0.0224(12) 0.0301(12) -0.0015(9) 0.0054(9) 0.0035(9)
C12A 0.0212(13) 0.0297(15) 0.0382(17) -0.0050(12) 0.0122(12) -0.0003(11)
C13A 0.0240(14) 0.0244(14) 0.0329(16) -0.0006(12) 0.0028(12) 0.0094(11)
C14A 0.0272(14) 0.0203(14) 0.0306(15) 0.0037(11) -0.0007(12) 0.0078(11)
N15A 0.0164(10) 0.0220(12) 0.0363(13) 0.0094(10) 0.0058(10) -0.0026(9)
C16A 0.0142(12) 0.0287(15) 0.0382(16) 0.0116(12) 0.0116(12) 0.0014(10)
S17A 0.0211(3) 0.0238(4) 0.0418(4) 0.0053(3) 0.0180(3) 0.0030(3)
N18A 0.0156(11) 0.0321(13) 0.0515(16) 0.0167(11) 0.0076(11) 0.0015(10)
C19A 0.0195(14) 0.0419(19) 0.079(2) 0.0296(17) 0.0079(15) 0.0090(13)
C20A 0.0171(13) 0.0448(18) 0.0488(19) 0.0158(15) 0.0006(13) -0.0061(12)
C21A 0.0222(14) 0.0328(16) 0.0423(18) 0.0106(13) 0.0015(13) -0.0101(12)
N22A 0.0270(12) 0.0262(13) 0.0379(14) 0.0102(10) 0.0067(11) -0.0024(10)
C23A 0.0388(16) 0.0326(16) 0.0289(16) 0.0044(13) 0.0153(13) 0.0020(13)
S24A 0.1066(8) 0.0311(5) 0.0662(6) -0.0039(4) 0.0440(6) -0.0266(5)
C1B 0.0544(18) 0.0316(16) 0.0285(16) -0.0100(13) 0.0178(15) -0.0197(14)
C2B 0.0335(15) 0.0173(13) 0.0314(15) -0.0027(11) 0.0153(13) -0.0088(11)
C3B 0.0437(16) 0.0140(13) 0.0420(17) -0.0013(12) 0.0292(14) -0.0034(11)
C4B 0.0235(13) 0.0144(13) 0.0436(17) 0.0032(11) 0.0169(13) -0.0009(10)
C5B 0.0236(13) 0.0128(12) 0.0337(15) 0.0027(11) 0.0124(12) -0.0034(10)
C6B 0.0220(13) 0.0185(13) 0.0298(15) -0.0011(11) 0.0148(12) -0.0015(10)
C7B 0.0220(13) 0.0204(13) 0.0325(15) 0.0018(11) 0.0131(12) -0.0051(10)
C51B 0.0267(14) 0.0220(14) 0.0355(16) -0.0013(12) 0.0085(12) 0.0003(11)
C52B 0.0299(15) 0.0415(18) 0.0475(19) 0.0091(15) 0.0051(14) -0.0081(13)
C53B 0.0317(15) 0.0301(16) 0.0322(16) 0.0045(12) 0.0094(13) 0.0014(12)
C1T 0.0191(13) 0.0296(15) 0.0229(14) -0.0030(11) 0.0030(11) -0.0045(11)
B1T 0.0213(15) 0.0242(16) 0.0310(17) -0.0023(13) 0.0121(13) -0.0063(12)
C2T 0.0257(14) 0.0301(16) 0.0441(18) -0.0040(13) 0.0103(13) -0.0066(12)
C3T 0.0285(15) 0.0303(16) 0.0482(19) -0.0075(14) 0.0071(14) -0.0014(12)
C4T 0.0335(15) 0.0255(15) 0.0347(16) 0.0006(12) -0.0045(13) -0.0031(12)
C5T 0.0314(15) 0.0366(17) 0.0234(15) 0.0050(12) 0.0005(12) -0.0122(13)
C6T 0.0222(13) 0.0288(15) 0.0206(14) -0.0002(11) 0.0002(11) -0.0026(11)
C7T 0.0179(12) 0.0257(14) 0.0295(15) 0.0061(11) 0.0037(11) 0.0027(10)
C8T 0.0203(13) 0.0202(14) 0.0574(19) 0.0007(13) 0.0108(13) 0.0015(11)
C9T 0.0270(16) 0.0184(15) 0.129(3) -0.0030(18) 0.037(2) -0.0013(12)
C10T 0.0410(19) 0.0345(19) 0.119(3) 0.040(2) 0.055(2) 0.0203(15)
C11T 0.0388(18) 0.066(2) 0.055(2) 0.0339(18) 0.0281(16) 0.0260(16)
C12T 0.0194(14) 0.062(2) 0.0307(16) 0.0081(14) 0.0069(12) 0.0054(13)
C13T 0.0480(17) 0.0287(16) 0.0363(17) -0.0069(13) 0.0251(14) -0.0230(13)
C14T 0.0447(18) 0.055(2) 0.074(2) -0.0375(18) 0.0446(18) -0.0298(15)
C15T 0.084(3) 0.075(3) 0.113(3) -0.061(3) 0.085(3) -0.055(2)
C16T 0.184(5) 0.055(3) 0.068(3) -0.030(2) 0.090(3) -0.074(3)
C17T 0.192(5) 0.047(2) 0.0282(19) 0.0018(18) 0.031(3) -0.054(3)
C18T 0.126(3) 0.0290(17) 0.0323(18) 0.0037(14) 0.023(2) -0.020(2)
C19T 0.0238(13) 0.0240(14) 0.0328(15) -0.0023(11) 0.0168(12) 0.0022(11)
C20T 0.0261(14) 0.0278(15) 0.0506(19) 0.0070(13) 0.0155(14) 0.0030(12)
C21T 0.0353(16) 0.0349(17) 0.052(2) 0.0178(14) 0.0237(15) 0.0143(13)
C22T 0.0313(15) 0.0439(18) 0.0305(16) 0.0025(13) 0.0126(13) 0.0174(13)
C23T 0.0211(13) 0.0347(16) 0.0293(15) -0.0086(12) 0.0086(12) 0.0012(11)
C24T 0.0229(13) 0.0229(14) 0.0264(14) -0.0014(11) 0.0133(11) 0.0023(10)

loop_
_atom_type_symbol
_atom_type_description
_atom_type_scat_dispersion_real
_atom_type_scat_dispersion_imag
_atom_type_scat_source
C C 0.0033 0.0016 'International Tables Vol C Tables 4.2.6.8 and 6.1.1.4'
H H 0.0000 0.0000 'International Tables Vol C Tables 4.2.6.8 and 6.1.1.4'
B B 0.0013 0.0007 'International Tables Vol C Tables 4.2.6.8 and 6.1.1.4'
N N 0.0061 0.0033 'International Tables Vol C Tables 4.2.6.8 and 6.1.1.4'
S S 0.1246 0.1234 'International Tables Vol C Tables 4.2.6.8 and 6.1.1.4'
Ru Ru -1.2594 0.8363 'International Tables Vol C Tables 4.2.6.8 and 6.1.1.4'
O O 0.0106 0.0060 'International Tables Vol C Tables 4.2.6.8 and 6.1.1.4'

loop_
_geom_angle_atom_site_label_1
_geom_angle_atom_site_label_2
_geom_angle_atom_site_label_3
_geom_angle
C3B Ru1 C7B 66.75(9)
C3B Ru1 C6B 79.08(9)
C7B Ru1 C6B 36.96(9)
C3B Ru1 C4B 37.96(10)
C7B Ru1 C4B 78.96(9)
C6B Ru1 C4B 66.51(9)
C3B Ru1 C5B 67.47(10)
C7B Ru1 C5B 67.74(9)
C6B Ru1 C5B 37.93(8)
C4B Ru1 C5B 36.41(9)
C3B Ru1 C2B 36.92(9)
C7B Ru1 C2B 37.40(9)
C6B Ru1 C2B 67.19(9)
C4B Ru1 C2B 67.48(10)
C5B Ru1 C2B 80.22(9)
C3B Ru1 S10A 148.37(8)
C7B Ru1 S10A 120.35(7)
C6B Ru1 S10A 91.10(7)
C4B Ru1 S10A 110.63(7)
C5B Ru1 S10A 86.28(6)
C2B Ru1 S10A 157.42(7)
C3B Ru1 S17A 87.31(7)
C7B Ru1 S17A 148.80(7)
C6B Ru1 S17A 156.86(6)
C4B Ru1 S17A 91.29(6)
C5B Ru1 S17A 119.29(6)
C2B Ru1 S17A 111.53(7)
S10A Ru1 S17A 90.84(2)
C3B Ru1 S3A 119.91(8)
C7B Ru1 S3A 87.93(7)
C6B Ru1 S3A 112.32(6)
C4B Ru1 S3A 157.59(7)
C5B Ru1 S3A 149.98(6)
C2B Ru1 S3A 91.09(7)
S10A Ru1 S3A 91.67(2)
S17A Ru1 S3A 90.66(2)
C2A N1A C7A 107.7(2)
C2A N1A B1A 130.1(2)
C7A N1A B1A 122.0(2)
N22A B1A N8A 107.4(2)
N22A B1A N1A 107.4(2)
N8A B1A N1A 111.1(2)
N22A B1A N15A 106.87(19)
N8A B1A N15A 113.5(2)
N1A B1A N15A 110.2(2)
N4A C2A N1A 107.3(2)
N4A C2A S3A 122.79(19)
N1A C2A S3A 129.8(2)
C2A S3A Ru1 107.32(8)
C2A N4A C6A 109.4(2)
C2A N4A C5A 125.3(2)
C6A N4A C5A 125.2(2)
N4A C5A H5AA 109.5
N4A C5A H5AB 109.5
H5AA C5A H5AB 109.5
N4A C5A H5AC 109.5
H5AA C5A H5AC 109.5
H5AB C5A H5AC 109.5
C7A C6A N4A 106.9(2)
C7A C6A H6AA 126.6
N4A C6A H6AA 126.6
C6A C7A N1A 108.7(2)
C6A C7A H7AA 125.7
N1A C7A H7AA 125.7
C9A N8A C14A 107.3(2)
C9A N8A B1A 129.1(2)
C14A N8A B1A 122.1(2)
N11A C9A N8A 108.6(2)
N11A C9A S10A 122.88(19)
N8A C9A S10A 128.51(19)
C9A S10A Ru1 104.13(8)
C9A N11A C13A 108.8(2)
C9A N11A C12A 124.4(2)
C13A N11A C12A 126.2(2)
N11A C12A H12A 109.5
N11A C12A H12B 109.5
H12A C12A H12B 109.5
N11A C12A H12C 109.5
H12A C12A H12C 109.5
H12B C12A H12C 109.5
C14A C13A N11A 107.3(2)
C14A C13A H13A 126.4
N11A C13A H13A 126.4
C13A C14A N8A 108.1(2)
C13A C14A H14A 125.9
N8A C14A H14A 125.9
C16A N15A C21A 107.8(2)
C16A N15A B1A 129.3(2)
C21A N15A B1A 122.8(2)
N18A C16A N15A 107.4(2)
N18A C16A S17A 122.58(19)
N15A C16A S17A 130.05(19)
C16A S17A Ru1 107.16(9)
C16A N18A C20A 109.5(2)
C16A N18A C19A 125.3(2)
C20A N18A C19A 125.3(2)
N18A C19A H19A 109.5
N18A C19A H19B 109.5
H19A C19A H19B 109.5
N18A C19A H19C 109.5
H19A C19A H19C 109.5
H19B C19A H19C 109.5
C21A C20A N18A 106.7(2)
C21A C20A H20A 126.6
N18A C20A H20A 126.6
C20A C21A N15A 108.6(3)
C20A C21A H21A 125.7
N15A C21A H21A 125.7
C23A N22A B1A 167.2(3)
N22A C23A S24A 178.2(3)
C2B C1B H1BA 109.5
C2B C1B H1BB 109.5
H1BA C1B H1BB 109.5
C2B C1B H1BC 109.5
H1BA C1B H1BC 109.5
H1BB C1B H1BC 109.5
C3B C2B C7B 117.5(2)
C3B C2B C1B 121.5(2)
C7B C2B C1B 121.0(2)
C3B C2B Ru1 69.95(14)
C7B C2B Ru1 69.76(13)
C1B C2B Ru1 130.77(18)
C2B C3B C4B 120.9(2)
C2B C3B Ru1 73.13(14)
C4B C3B Ru1 71.34(14)
C2B C3B H3BA 119.1
C4B C3B H3BA 119.1
Ru1 C3B H3BA 119.1
C5B C4B C3B 121.5(2)
C5B C4B Ru1 72.67(14)
C3B C4B Ru1 70.70(14)
C5B C4B H4BA 118.7
C3B C4B H4BA 118.7
Ru1 C4B H4BA 118.7
C4B C5B C6B 117.7(2)
C4B C5B C51B 124.3(2)
C6B C5B C51B 118.0(2)
C4B C5B Ru1 70.92(14)
C6B C5B Ru1 70.16(13)
C51B C5B Ru1 131.19(16)
C7B C6B C5B 120.8(2)
C7B C6B Ru1 71.25(14)
C5B C6B Ru1 71.91(13)
C7B C6B H6BA 119.0
C5B C6B H6BA 119.0
Ru1 C6B H6BA 119.0
C6B C7B C2B 121.5(2)
C6B C7B Ru1 71.79(13)
C2B C7B Ru1 72.85(13)
C6B C7B H7BA 118.8
C2B C7B H7BA 118.8
Ru1 C7B H7BA 118.8
C5B C51B C52B 113.8(2)
C5B C51B C53B 108.8(2)
C52B C51B C53B 111.5(2)
C5B C51B H51A 107.5
C52B C51B H51A 107.5
C53B C51B H51A 107.5
C51B C52B H52A 109.5
C51B C52B H52B 109.5
H52A C52B H52B 109.5
C51B C52B H52C 109.5
H52A C52B H52C 109.5
H52B C52B H52C 109.5
C51B C53B H53A 109.5
C51B C53B H53B 109.5
H53A C53B H53B 109.5
C51B C53B H53C 109.5
H53A C53B H53C 109.5
H53B C53B H53C 109.5
C2T C1T C6T 114.8(2)
C2T C1T B1T 124.1(2)
C6T C1T B1T 121.0(2)
C13T B1T C19T 110.2(2)
C13T B1T C7T 111.3(2)
C19T B1T C7T 106.4(2)
C13T B1T C1T 106.7(2)
C19T B1T C1T 111.5(2)
C7T B1T C1T 110.8(2)
C1T C2T C3T 123.0(3)
C1T C2T H2TA 118.5
C3T C2T H2TA 118.5
C4T C3T C2T 120.3(3)
C4T C3T H3TA 119.9
C2T C3T H3TA 119.9
C3T C4T C5T 118.9(3)
C3T C4T H4TA 120.5
C5T C4T H4TA 120.5
C6T C5T C4T 119.7(3)
C6T C5T H5TA 120.1
C4T C5T H5TA 120.1
C5T C6T C1T 123.2(2)
C5T C6T H6TA 118.4
C1T C6T H6TA 118.4
C8T C7T C12T 115.3(2)
C8T C7T B1T 124.7(2)
C12T C7T B1T 119.9(2)
C7T C8T C9T 121.5(3)
C7T C8T H8TA 119.3
C9T C8T H8TA 119.3
C10T C9T C8T 121.6(3)
C10T C9T H9TA 119.2
C8T C9T H9TA 119.2
C9T C10T C11T 119.0(3)
C9T C10T H10A 120.5
C11T C10T H10A 120.5
C10T C11T C12T 119.4(3)
C10T C11T H11A 120.3
C12T C11T H11A 120.3
C11T C12T C7T 123.2(3)
C11T C12T H12D 118.4
C7T C12T H12D 118.4
C18T C13T C14T 115.1(3)
C18T C13T B1T 121.4(3)
C14T C13T B1T 123.5(3)
C15T C14T C13T 122.2(4)
C15T C14T H14B 118.9
C13T C14T H14B 118.9
C16T C15T C14T 121.3(4)
C16T C15T H15A 119.4
C14T C15T H15A 119.4
C15T C16T C17T 119.5(4)
C15T C16T H16A 120.2
C17T C16T H16A 120.2
C16T C17T C18T 119.7(4)
C16T C17T H17A 120.1
C18T C17T H17A 120.1
C13T C18T C17T 122.2(4)
C13T C18T H18A 118.9
C17T C18T H18A 118.9
C24T C19T C20T 114.2(2)
C24T C19T B1T 126.1(2)
C20T C19T B1T 119.7(2)
C21T C20T C19T 123.2(3)
C21T C20T H20B 118.4
C19T C20T H20B 118.4
C22T C21T C20T 120.5(3)
C22T C21T H21B 119.7
C20T C21T H21B 119.7
C21T C22T C23T 118.3(3)
C21T C22T H22A 120.8
C23T C22T H22A 120.8
C22T C23T C24T 120.8(2)
C22T C23T H23A 119.6
C24T C23T H23A 119.6
C23T C24T C19T 122.9(2)
C23T C24T H24A 118.6
C19T C24T H24A 118.6

loop_
_geom_bond_atom_site_label_1
_geom_bond_atom_site_label_2
_geom_bond_distance
Ru1 C3B 2.196(2)
Ru1 C7B 2.197(2)
Ru1 C6B 2.204(2)
Ru1 C4B 2.205(2)
Ru1 C5B 2.227(2)
Ru1 C2B 2.237(2)
Ru1 S10A 2.4208(7)
Ru1 S17A 2.4318(6)
Ru1 S3A 2.4387(7)
N1A C2A 1.355(3)
N1A C7A 1.389(3)
N1A B1A 1.542(4)
B1A N22A 1.518(3)
B1A N8A 1.536(4)
B1A N15A 1.545(3)
C2A N4A 1.347(3)
C2A S3A 1.731(3)
N4A C6A 1.381(3)
N4A C5A 1.468(3)
C5A H5AA 0.9800
C5A H5AB 0.9800
C5A H5AC 0.9800
C6A C7A 1.331(4)
C6A H6AA 0.9500
C7A H7AA 0.9500
N8A C9A 1.351(3)
N8A C14A 1.397(3)
C9A N11A 1.341(3)
C9A S10A 1.727(2)
N11A C13A 1.384(3)
N11A C12A 1.456(3)
C12A H12A 0.9800
C12A H12B 0.9800
C12A H12C 0.9800
C13A C14A 1.341(4)
C13A H13A 0.9500
C14A H14A 0.9500
N15A C16A 1.355(3)
N15A C21A 1.384(3)
C16A N18A 1.351(3)
C16A S17A 1.727(3)
N18A C20A 1.377(4)
N18A C19A 1.463(3)
C19A H19A 0.9800
C19A H19B 0.9800
C19A H19C 0.9800
C20A C21A 1.342(4)
C20A H20A 0.9500
C21A H21A 0.9500
N22A C23A 1.156(3)
C23A S24A 1.597(3)
C1B C2B 1.494(4)
C1B H1BA 0.9800
C1B H1BB 0.9800
C1B H1BC 0.9800
C2B C3B 1.404(4)
C2B C7B 1.422(3)
C3B C4B 1.431(4)
C3B H3BA 1.0000
C4B C5B 1.385(3)
C4B H4BA 1.0000
C5B C6B 1.440(3)
C5B C51B 1.519(4)
C6B C7B 1.395(3)
C6B H6BA 1.0000
C7B H7BA 1.0000
C51B C52B 1.526(3)
C51B C53B 1.535(3)
C51B H51A 1.0000
C52B H52A 0.9800
C52B H52B 0.9800
C52B H52C 0.9800
C53B H53A 0.9800
C53B H53B 0.9800
C53B H53C 0.9800
C1T C2T 1.389(3)
C1T C6T 1.407(3)
C1T B1T 1.650(4)
B1T C13T 1.638(4)
B1T C19T 1.641(4)
B1T C7T 1.648(4)
C2T C3T 1.398(4)
C2T H2TA 0.9500
C3T C4T 1.370(4)
C3T H3TA 0.9500
C4T C5T 1.394(4)
C4T H4TA 0.9500
C5T C6T 1.386(3)
C5T H5TA 0.9500
C6T H6TA 0.9500
C7T C8T 1.387(3)
C7T C12T 1.404(4)
C8T C9T 1.395(4)
C8T H8TA 0.9500
C9T C10T 1.356(5)
C9T H9TA 0.9500
C10T C11T 1.378(5)
C10T H10A 0.9500
C11T C12T 1.385(4)
C11T H11A 0.9500
C12T H12D 0.9500
C13T C18T 1.382(4)
C13T C14T 1.407(4)
C14T C15T 1.386(4)
C14T H14B 0.9500
C15T C16T 1.334(6)
C15T H15A 0.9500
C16T C17T 1.376(7)
C16T H16A 0.9500
C17T C18T 1.412(5)
C17T H17A 0.9500
C18T H18A 0.9500
C19T C24T 1.395(3)
C19T C20T 1.418(3)
C20T C21T 1.382(4)
C20T H20B 0.9500
C21T C22T 1.375(4)
C21T H21B 0.9500
C22T C23T 1.385(4)
C22T H22A 0.9500
C23T C24T 1.392(3)
C23T H23A 0.9500
C24T H24A 0.9500
